data_2221258
loop_
_publ_author_name
'Benali-Cherif, Nourredine'
'Allouche, Fatima'
'Direm, Amani'
'Soudani, Kawther'

_publ_section_title
;
 Hydrogen bonding in 2-carboxyanilinium dihydrogen phosphite at 100K
;
_journal_coeditor_code BG2238
_journal_issue 4
_journal_name_full 'Acta Crystallographica Section E'
_journal_page_first o664
_journal_page_last o665
_journal_paper_doi 10.1107/S1600536809007077
_journal_volume 65
_journal_year 2009
_chemical_formula_iupac 'C7 H8 N O2 +,  H2 P O3 -'
_chemical_formula_moiety 'C7 H8 N O2 +,  H2 O3 P -'
_chemical_formula_sum 'C7 H10 N O5 P'
_chemical_formula_weight 219.13
_chemical_name_common 'o-Carboxyanilinium hydrogephosphite'
_chemical_name_systematic
;
2-carboxyanilinium dihydrogen phosphite
;
_space_group_IT_number 2
_symmetry_cell_setting triclinic
_symmetry_space_group_name_Hall '-P 1'
_symmetry_space_group_name_H-M 'P -1'
_atom_sites_solution_hydrogens difmap
_atom_sites_solution_primary direct
_atom_sites_solution_secondary difmap
_cell_angle_alpha 78.929(3)
_cell_angle_beta 76.058(4)
_cell_angle_gamma 86.814(2)
_cell_formula_units_Z 2
_cell_length_a 4.8757(6)
_cell_length_b 9.4597(6)
_cell_length_c 10.0801(5)
_cell_measurement_reflns_used 11058
_cell_measurement_temperature 100(2)
_cell_measurement_theta_max 32.7143
_cell_measurement_theta_min 2.75
_cell_volume 442.81(7)
_computing_cell_refinement 'DENZO and SCALEPACK (Otwinowski & Minor, 1997)'
_computing_data_collection '<i>KappaCCD Server Software</i> (Nonius, 1998)'
_computing_data_reduction 'DENZO and SCALEPACK (Otwinowski & Minor, 1997)'
_computing_molecular_graphics 'ORTEP-3 (Farrugia, 1997) and PLATON (Spek, 2009)'
_computing_publication_material 'WinGX (Farrugia, 1999)'
_computing_structure_refinement 'SHELXL97 (Sheldrick, 2008)'
_computing_structure_solution 'SIR2004 (Burla <i>et al.</i>,  2005)'
_diffrn_ambient_temperature 100(2)
_diffrn_detector_area_resol_mean 8.4221
_diffrn_measured_fraction_theta_full 0.998
_diffrn_measured_fraction_theta_max 0.998
_diffrn_measurement_device KappaCCD
_diffrn_measurement_device_type 'Oxford Diffraction Xcalibur Saphire2'
_diffrn_measurement_method '\w and \q'
_diffrn_radiation_monochromator graphite
_diffrn_radiation_source 'fine-focus sealed tube'
_diffrn_radiation_type MoK\a
_diffrn_radiation_wavelength 0.71073
_diffrn_reflns_av_R_equivalents 0.0348
_diffrn_reflns_av_sigmaI/netI 0.0242
_diffrn_reflns_limit_h_max 6
_diffrn_reflns_limit_h_min -6
_diffrn_reflns_limit_k_max 13
_diffrn_reflns_limit_k_min -12
_diffrn_reflns_limit_l_max 14
_diffrn_reflns_limit_l_min 0
_diffrn_reflns_number 11058
_diffrn_reflns_theta_full 30.00
_diffrn_reflns_theta_max 30.00
_diffrn_reflns_theta_min 2.75
_diffrn_standards_number 0
_exptl_absorpt_coefficient_mu 0.307
_exptl_absorpt_correction_T_max 0.9848
_exptl_absorpt_correction_T_min 0.9723
_exptl_absorpt_correction_type integration
_exptl_absorpt_process_details '(ABSORB; DeTitta, 1985)'
_exptl_crystal_colour colourless
_exptl_crystal_density_diffrn 1.643
_exptl_crystal_density_method 'not measured'
_exptl_crystal_description prism
_exptl_crystal_F_000 228
_exptl_crystal_size_max 0.25
_exptl_crystal_size_mid 0.18
_exptl_crystal_size_min 0.05
_refine_diff_density_max 0.580
_refine_diff_density_min -0.236
_refine_ls_extinction_method none
_refine_ls_goodness_of_fit_ref 1.073
_refine_ls_hydrogen_treatment noref
_refine_ls_matrix_type full
_refine_ls_number_parameters 127
_refine_ls_number_reflns 2581
_refine_ls_number_restraints 0
_refine_ls_restrained_S_all 1.073
_refine_ls_R_factor_all 0.0394
_refine_ls_R_factor_gt 0.0334
_refine_ls_shift/su_max 0.000
_refine_ls_shift/su_mean 0.000
_refine_ls_structure_factor_coef Fsqd
_refine_ls_weighting_details 'calc w=1/[\s^2^(Fo^2^)+(0.0537P)^2^+0.2002P] where P=(Fo^2^+2Fc^2^)/3'
_refine_ls_weighting_scheme calc
_refine_ls_wR_factor_gt 0.0906
_refine_ls_wR_factor_ref 0.0929
_reflns_number_gt 2559
_reflns_number_total 2581
_reflns_threshold_expression I>2\s(I)
_cod_data_source_file bg2238.cif
_cod_data_source_block I
_cod_database_code 2221258
_cod_database_fobs_code 2221258

loop_
_symmetry_equiv_pos_as_xyz
'x, y, z'
'-x, -y, -z'

loop_
_atom_site_type_symbol
_atom_site_label
_atom_site_fract_x
_atom_site_fract_y
_atom_site_fract_z
_atom_site_U_iso_or_equiv
_atom_site_adp_type
_atom_site_calc_flag
_atom_site_refinement_flags
_atom_site_occupancy
_atom_site_disorder_assembly
_atom_site_disorder_group
O O1 1.22190(19) 0.11913(10) 0.23669(10) 0.01503(19) Uani d . 1 . .
H H1 1.3765 0.1163 0.1783 0.023 Uiso d R 1 . .
O O2 1.18445(19) 0.33344(10) 0.10200(9) 0.01319(18) Uani d . 1 . .
N N1 0.6956(2) 0.48161(11) 0.14593(10) 0.0107(2) Uani d . 1 . .
H H1A 0.5423 0.5400 0.1407 0.013 Uiso d R 1 . .
H H1B 0.7309 0.4308 0.0754 0.013 Uiso d R 1 . .
H H1C 0.8484 0.5361 0.1386 0.013 Uiso d R 1 . .
C C1 1.0902(2) 0.24260(13) 0.20403(12) 0.0109(2) Uani d . 1 . .
C C2 0.8201(2) 0.26393(13) 0.30600(12) 0.0106(2) Uani d . 1 . .
C C3 0.6396(3) 0.38167(13) 0.27952(12) 0.0104(2) Uani d . 1 . .
C C4 0.3987(3) 0.40572(13) 0.37899(13) 0.0131(2) Uani d . 1 . .
H H4 0.2794 0.4862 0.3601 0.016 Uiso calc R 1 . .
C C5 0.3322(3) 0.31144(14) 0.50686(13) 0.0150(2) Uani d . 1 . .
H H5 0.1688 0.3284 0.5755 0.018 Uiso calc R 1 . .
C C6 0.5051(3) 0.19272(15) 0.53363(13) 0.0157(2) Uani d . 1 . .
H H6 0.4584 0.1276 0.6199 0.019 Uiso calc R 1 . .
C C7 0.7466(3) 0.16969(14) 0.43364(13) 0.0141(2) Uani d . 1 . .
H H7 0.8639 0.0883 0.4525 0.017 Uiso calc R 1 . .
P P1 0.19035(6) 0.80587(3) 0.08601(3) 0.01016(10) Uani d . 1 . .
O O3 0.29056(19) 0.88933(10) -0.06075(9) 0.01379(18) Uani d . 1 . .
O O4 0.20062(18) 0.64347(9) 0.10464(9) 0.01255(18) Uani d . 1 . .
O O5 -0.1212(2) 0.85119(10) 0.14917(10) 0.0166(2) Uani d . 1 . .
H H5O -0.1511 0.9363 0.1122 0.025 Uiso d R 1 . .
H H 0.3396 0.8447 0.1629 0.050 Uiso d . 1 . .

loop_
_atom_site_aniso_label
_atom_site_aniso_U_11
_atom_site_aniso_U_22
_atom_site_aniso_U_33
_atom_site_aniso_U_12
_atom_site_aniso_U_13
_atom_site_aniso_U_23
O1 0.0120(4) 0.0112(4) 0.0180(4) 0.0041(3) -0.0003(3) 0.0013(3)
O2 0.0124(4) 0.0120(4) 0.0132(4) 0.0011(3) -0.0016(3) 0.0003(3)
N1 0.0102(5) 0.0093(4) 0.0118(5) 0.0016(3) -0.0022(3) -0.0011(3)
C1 0.0102(5) 0.0099(5) 0.0131(5) 0.0011(4) -0.0039(4) -0.0025(4)
C2 0.0097(5) 0.0101(5) 0.0118(5) 0.0003(4) -0.0030(4) -0.0013(4)
C3 0.0117(5) 0.0093(5) 0.0101(5) -0.0004(4) -0.0031(4) -0.0013(4)
C4 0.0122(5) 0.0128(5) 0.0141(5) 0.0013(4) -0.0020(4) -0.0036(4)
C5 0.0134(5) 0.0180(6) 0.0128(5) -0.0004(4) -0.0006(4) -0.0042(4)
C6 0.0172(6) 0.0175(6) 0.0103(5) -0.0013(5) -0.0016(4) 0.0014(4)
C7 0.0137(5) 0.0130(6) 0.0142(5) 0.0016(4) -0.0036(4) 0.0008(4)
P1 0.01028(15) 0.00778(15) 0.01211(15) 0.00126(10) -0.00279(11) -0.00126(10)
O3 0.0124(4) 0.0106(4) 0.0148(4) 0.0029(3) 0.0006(3) 0.0007(3)
O4 0.0124(4) 0.0082(4) 0.0166(4) 0.0013(3) -0.0040(3) -0.0009(3)
O5 0.0149(4) 0.0110(4) 0.0181(4) 0.0053(3) 0.0026(3) 0.0018(3)

loop_
_atom_type_symbol
_atom_type_description
_atom_type_scat_dispersion_real
_atom_type_scat_dispersion_imag
_atom_type_scat_source
C C 0.0033 0.0016 'International Tables Vol C Tables 4.2.6.8 and 6.1.1.4'
H H 0.0000 0.0000 'International Tables Vol C Tables 4.2.6.8 and 6.1.1.4'
N N 0.0061 0.0033 'International Tables Vol C Tables 4.2.6.8 and 6.1.1.4'
O O 0.0106 0.0060 'International Tables Vol C Tables 4.2.6.8 and 6.1.1.4'
P P 0.1023 0.0942 'International Tables Vol C Tables 4.2.6.8 and 6.1.1.4'

loop_
_geom_angle_atom_site_label_1
_geom_angle_atom_site_label_2
_geom_angle_atom_site_label_3
_geom_angle_site_symmetry_1
_geom_angle_site_symmetry_3
_geom_angle
_geom_angle_publ_flag
C1 O1 H1 . . 109.5 ?
C3 N1 H1A . . 109.5 ?
C3 N1 H1B . . 109.5 ?
H1A N1 H1B . . 109.5 ?
C3 N1 H1C . . 109.5 ?
H1A N1 H1C . . 109.5 ?
H1B N1 H1C . . 109.5 ?
O2 C1 O1 . . 123.21(11) ?
O2 C1 C2 . . 122.48(11) ?
O1 C1 C2 . . 114.27(10) ?
C7 C2 C3 . . 118.21(11) ?
C7 C2 C1 . . 120.31(11) ?
C3 C2 C1 . . 121.42(11) ?
C4 C3 C2 . . 120.87(11) ?
C4 C3 N1 . . 117.68(10) ?
C2 C3 N1 . . 121.44(10) ?
C3 C4 C5 . . 119.89(11) ?
C3 C4 H4 . . 120.1 ?
C5 C4 H4 . . 120.1 ?
C6 C5 C4 . . 120.00(11) ?
C6 C5 H5 . . 120.0 ?
C4 C5 H5 . . 120.0 ?
C5 C6 C7 . . 119.76(12) ?
C5 C6 H6 . . 120.1 ?
C7 C6 H6 . . 120.1 ?
C6 C7 C2 . . 121.25(12) ?
C6 C7 H7 . . 119.4 ?
C2 C7 H7 . . 119.4 ?
O4 P1 O3 . . 116.92(5) ?
O4 P1 O5 . . 107.62(5) ?
O3 P1 O5 . . 109.90(5) ?
O4 P1 H . . 108.37 ?
O3 P1 H . . 108.24 ?
O5 P1 H . . 105.16 ?
P1 O5 H5O . . 109.5 ?

loop_
_geom_bond_atom_site_label_1
_geom_bond_atom_site_label_2
_geom_bond_site_symmetry_2
_geom_bond_distance
_geom_bond_publ_flag
O1 C1 . 1.3250(14) ?
O1 H1 . 0.8399 ?
O2 C1 . 1.2182(15) ?
N1 C3 . 1.4643(15) ?
N1 H1A . 0.9100 ?
N1 H1B . 0.9100 ?
N1 H1C . 0.9101 ?
C1 C2 . 1.4930(16) ?
C2 C7 . 1.3970(16) ?
C2 C3 . 1.4060(16) ?
C3 C4 . 1.3880(16) ?
C4 C5 . 1.3969(17) ?
C4 H4 . 0.9500 ?
C5 C6 . 1.3902(18) ?
C5 H5 . 0.9500 ?
C6 C7 . 1.3908(17) ?
C6 H6 . 0.9500 ?
C7 H7 . 0.9500 ?
P1 O4 . 1.5110(9) ?
P1 O3 . 1.5154(9) ?
P1 O5 . 1.5695(9) ?
P1 H . 1.2947 ?
O5 H5O . 0.8400 ?

loop_
_geom_hbond_atom_site_label_D
_geom_hbond_atom_site_label_H
_geom_hbond_atom_site_label_A
_geom_hbond_site_symmetry_A
_geom_hbond_distance_DH
_geom_hbond_distance_HA
_geom_hbond_distance_DA
_geom_hbond_angle_DHA
O1 H1 O3 2_765 0.84 1.77 2.6085(13) 178
N1 H1A O4 1_555 0.91 1.96 2.8589(14) 169
N1 H1B O4 2_665 0.91 2.02 2.9160(13) 169
N1 H1C O4 1_655 0.91 1.97 2.8740(14) 173
O5 H5O O3 2_575 0.84 1.78 2.6059(13) 167
C6 H6 O5 2_566 0.95 2.55 3.2542(15) 132
C7 H7 O1 1_555 0.95 2.42 2.7503(16) 101

loop_
_geom_torsion_atom_site_label_1
_geom_torsion_atom_site_label_2
_geom_torsion_atom_site_label_3
_geom_torsion_atom_site_label_4
_geom_torsion_site_symmetry_1
_geom_torsion_site_symmetry_2
_geom_torsion_site_symmetry_3
_geom_torsion_site_symmetry_4
_geom_torsion
_geom_torsion_publ_flag
O2 C1 C2 C7 . . . . -168.18(12) ?
O1 C1 C2 C7 . . . . 9.66(16) ?
O2 C1 C2 C3 . . . . 9.07(18) ?
O1 C1 C2 C3 . . . . -173.09(11) ?
C7 C2 C3 C4 . . . . 1.67(18) ?
C1 C2 C3 C4 . . . . -175.63(11) ?
C7 C2 C3 N1 . . . . -177.31(11) ?
C1 C2 C3 N1 . . . . 5.39(17) ?
C2 C3 C4 C5 . . . . -0.57(19) ?
N1 C3 C4 C5 . . . . 178.45(11) ?
C3 C4 C5 C6 . . . . -0.83(19) ?
C4 C5 C6 C7 . . . . 1.1(2) ?
C5 C6 C7 C2 . . . . 0.1(2) ?
C3 C2 C7 C6 . . . . -1.42(18) ?
C1 C2 C7 C6 . . . . 175.92(12) ?
